data_2211409
loop_
_publ_author_name
'Ben Amor, Rym'
'Zid, Mohamed Faouzi'

_publ_section_title
;
 Ag~3~Nb(NbO)~2~O~4~(AsO~4~)~2~
;
_journal_coeditor_code HB2153
_journal_issue 12
_journal_name_full 'Acta Crystallographica Section E'
_journal_page_first i238
_journal_page_last i240
_journal_paper_doi 10.1107/S160053680604462X
_journal_volume 62
_journal_year 2006
_chemical_formula_iupac 'Ag3 Nb (Nb O)2 O4 (As O4)2'
_chemical_formula_moiety 'Ag3 As2 Nb3 O14'
_chemical_formula_structural 'Ag3 Nb (Nb O)2 O4 (As O4)2'
_chemical_formula_sum 'Ag3 As2 Nb3 O14'
_chemical_formula_weight 976.18
_chemical_name_systematic
;
trisilver niobium niobate tetraoxide bis(arsenate)
;
_space_group_IT_number 14
_symmetry_cell_setting monoclinic
_symmetry_space_group_name_Hall '-P 2ybc'
_symmetry_space_group_name_H-M 'P 1 21/c 1'
_atom_sites_solution_primary direct
_atom_sites_solution_secondary difmap
_audit_creation_method SHELXL97
_cell_angle_alpha 90.00
_cell_angle_beta 99.110(10)
_cell_angle_gamma 90.00
_cell_formula_units_Z 2
_cell_length_a 5.0870(10)
_cell_length_b 8.7130(10)
_cell_length_c 13.7400(10)
_cell_measurement_reflns_used 25
_cell_measurement_temperature 298(2)
_cell_measurement_theta_max 16
_cell_measurement_theta_min 10
_cell_volume 601.32(14)
_computing_cell_refinement 'CAD-4 EXPRESS'
_computing_data_collection 'CAD-4 EXPRESS (Duisenberg, 1992; Mac\'i\<cek & Yordanov, 1992)'
_computing_data_reduction 'XCAD4 (Harms & Wocadlo, 1995)'
_computing_molecular_graphics 'DIAMOND (Brandenburg, 1998)'
_computing_publication_material SHELXL97
_computing_structure_refinement 'SHELXL97 (Sheldrick, 1997)'
_computing_structure_solution 'SHELXS97 (Sheldrick, 1997)'
_diffrn_ambient_temperature 298(2)
_diffrn_measured_fraction_theta_full 0.995
_diffrn_measured_fraction_theta_max 0.995
_diffrn_measurement_device_type 'Enraf--Nonius CAD-4'
_diffrn_measurement_method \w/2\q
_diffrn_radiation_monochromator graphite
_diffrn_radiation_source 'fine-focus sealed tube'
_diffrn_radiation_type MoK\a
_diffrn_radiation_wavelength 0.71073
_diffrn_reflns_av_R_equivalents 0.0354
_diffrn_reflns_av_sigmaI/netI 0.0342
_diffrn_reflns_limit_h_max 2
_diffrn_reflns_limit_h_min -6
_diffrn_reflns_limit_k_max 11
_diffrn_reflns_limit_k_min -1
_diffrn_reflns_limit_l_max 17
_diffrn_reflns_limit_l_min -17
_diffrn_reflns_number 1962
_diffrn_reflns_theta_full 26.96
_diffrn_reflns_theta_max 26.96
_diffrn_reflns_theta_min 2.78
_diffrn_standards_decay_% 1
_diffrn_standards_interval_time 120
_diffrn_standards_number 2
_exptl_absorpt_coefficient_mu 13.094
_exptl_absorpt_correction_T_max 0.400
_exptl_absorpt_correction_T_min 0.226
_exptl_absorpt_correction_type psi-scan
_exptl_absorpt_process_details '(North et al., 1968)'
_exptl_crystal_colour colourless
_exptl_crystal_density_diffrn 5.392
_exptl_crystal_density_meas ?
_exptl_crystal_density_method 'not measured'
_exptl_crystal_description prism
_exptl_crystal_F_000 884
_exptl_crystal_size_max 0.20
_exptl_crystal_size_mid 0.10
_exptl_crystal_size_min 0.07
_refine_diff_density_max 1.199
_refine_diff_density_min -1.396
_refine_ls_extinction_coef 0.0049(4)
_refine_ls_extinction_expression Fc^*^=kFc[1+0.001xFc^2^\l^3^/sin(2\q)]^-1/4^
_refine_ls_extinction_method 'SHELXL97 (Sheldrick, 1997)'
_refine_ls_goodness_of_fit_ref 1.123
_refine_ls_matrix_type full
_refine_ls_number_parameters 123
_refine_ls_number_reflns 1299
_refine_ls_number_restraints 1
_refine_ls_restrained_S_all 1.127
_refine_ls_R_factor_all 0.0371
_refine_ls_R_factor_gt 0.0316
_refine_ls_shift/su_max 0.007
_refine_ls_shift/su_mean 0.001
_refine_ls_structure_factor_coef Fsqd
_refine_ls_weighting_details 'calc w = 1/[\s^2^(Fo^2^)+(0.0366P)^2^+6.6131P] where P=(Fo^2^+2Fc^2^)/3'
_refine_ls_weighting_scheme calc
_refine_ls_wR_factor_gt 0.0827
_refine_ls_wR_factor_ref 0.0856
_reflns_number_gt 1169
_reflns_number_total 1299
_reflns_threshold_expression I>2\s(I)
_cod_data_source_file hb2153.cif
_cod_data_source_block I
_cod_depositor_comments
;
The following automatic conversions were performed:
'_symmetry_cell_setting' value 'Monoclinic' changed to 'monoclinic'
according to '/home/saulius/struct/CIF-dictionaries/cif_core.dic'
dictionary named 'cif_core.dic' version 2.4.1 from 2010-06-29.

Automatic conversion script
Id: cif_fix_enum 1527 2010-12-29 10:47:43Z saulius 

The following automatic conversions were performed:

'_symmetry_cell_setting' value 'Monoclinic' changed to 'monoclinic'
according to /home/saulius/struct/CIF-dictionaries/cif_core.dic
dictionary named 'cif_core.dic' version 2.4.1 from 2010-06-29.

Automatic conversion script
Id: cif_fix_values 1715 2011-07-08 13:25:40Z adriana 

The following automatic conversions were performed:

'_exptl_crystal_density_meas' value 'non' was changed to '?' - the
value is perceived as not measured.

Automatic conversion script
Id: cif_fix_values 3008 2015-01-20 13:52:24Z robertas 
;
_cod_original_cell_volume 601.30(10)
_cod_original_sg_symbol_H-M 'P 21/c'
_cod_original_formula_sum 'Ag3.00 As2 Nb3 O14'
_cod_database_code 2211409
_cod_database_fobs_code 2211409

loop_
_symmetry_equiv_pos_as_xyz
'x, y, z'
'-x, y+1/2, -z+1/2'
'-x, -y, -z'
'x, -y-1/2, z-1/2'

loop_
_atom_site_type_symbol
_atom_site_label
_atom_site_fract_x
_atom_site_fract_y
_atom_site_fract_z
_atom_site_U_iso_or_equiv
_atom_site_adp_type
_atom_site_calc_flag
_atom_site_refinement_flags
_atom_site_occupancy
Nb Nb1 0.0000 0.0000 0.0000 0.0073(2) Uani d S 1
Nb Nb2 0.44754(11) 0.26212(7) 0.37485(4) 0.00598(19) Uani d . 1
As As1 -0.12198(13) 0.08243(8) 0.23368(5) 0.00501(19) Uani d . 1
Ag Ag1 0.544(3) 0.3606(7) 0.1152(3) 0.0155(4) Uani d P 0.433(11)
Ag Ag2 -0.003(2) 0.4912(11) 0.0141(3) 0.0155(4) Uani d P 0.295(9)
Ag Ag3 0.461(3) 0.3376(11) 0.1093(3) 0.0155(4) Uani d P 0.361(10)
Ag Ag4 0.378(4) 0.3092(17) 0.1072(7) 0.0155(4) Uani d P 0.098(9)
Ag Ag5 0.022(3) 0.4553(18) 0.0066(11) 0.0155(4) Uani d P 0.132(10)
Ag Ag6 0.0225(18) 0.4223(9) 0.0463(7) 0.0155(4) Uani d P 0.091(2)
Ag Ag7 0.634(5) 0.3762(17) 0.1147(10) 0.0155(4) Uani d P 0.087(9)
O O1 0.3248(9) -0.0710(5) 0.0833(3) 0.0100(9) Uani d . 1
O O2 -0.0838(10) 0.1251(6) 0.1156(3) 0.0101(10) Uani d . 1
O O3 0.1654(10) 0.0933(6) 0.3122(4) 0.0128(10) Uani d . 1
O O4 -0.2388(9) -0.0968(5) 0.2425(3) 0.0086(9) Uani d . 1
O O5 -0.3465(10) 0.2162(6) 0.2564(3) 0.0111(10) Uani d . 1
O O6 0.1933(9) 0.3210(6) 0.4590(3) 0.0100(10) Uani d . 1
O O7 0.6287(10) 0.1112(6) 0.4462(4) 0.0125(10) Uani d . 1

loop_
_atom_site_aniso_label
_atom_site_aniso_U_11
_atom_site_aniso_U_22
_atom_site_aniso_U_33
_atom_site_aniso_U_12
_atom_site_aniso_U_13
_atom_site_aniso_U_23
Nb1 0.0077(4) 0.0093(4) 0.0052(4) 0.0007(3) 0.0025(3) -0.0003(3)
Nb2 0.0056(3) 0.0082(3) 0.0034(3) 0.0021(2) -0.0017(2) -0.0002(2)
As1 0.0046(3) 0.0068(3) 0.0033(3) -0.0002(2) -0.0005(2) -0.0012(2)
Ag1 0.0182(12) 0.0132(16) 0.0139(6) -0.0122(16) -0.0010(18) 0.0029(8)
Ag2 0.0182(12) 0.0132(16) 0.0139(6) -0.0122(16) -0.0010(18) 0.0029(8)
Ag3 0.0182(12) 0.0132(16) 0.0139(6) -0.0122(16) -0.0010(18) 0.0029(8)
Ag4 0.0182(12) 0.0132(16) 0.0139(6) -0.0122(16) -0.0010(18) 0.0029(8)
Ag5 0.0182(12) 0.0132(16) 0.0139(6) -0.0122(16) -0.0010(18) 0.0029(8)
Ag6 0.0182(12) 0.0132(16) 0.0139(6) -0.0122(16) -0.0010(18) 0.0029(8)
Ag7 0.0182(12) 0.0132(16) 0.0139(6) -0.0122(16) -0.0010(18) 0.0029(8)
O1 0.010(2) 0.007(2) 0.012(2) 0.0026(19) -0.0020(18) 0.0032(18)
O2 0.014(2) 0.013(2) 0.005(2) 0.0020(19) 0.0041(18) -0.0009(18)
O3 0.012(2) 0.012(2) 0.011(2) 0.000(2) -0.0080(19) -0.0015(19)
O4 0.010(2) 0.010(2) 0.004(2) -0.0036(19) -0.0030(17) 0.0008(18)
O5 0.012(2) 0.012(2) 0.009(2) 0.0039(19) 0.0038(18) -0.0003(19)
O6 0.010(2) 0.012(2) 0.009(2) 0.0024(19) 0.0034(17) -0.0009(19)
O7 0.013(2) 0.013(2) 0.010(2) 0.001(2) -0.0036(19) 0.0037(19)

loop_
_atom_type_symbol
_atom_type_description
_atom_type_scat_dispersion_real
_atom_type_scat_dispersion_imag
_atom_type_scat_source
O O 0.0106 0.0060 'International Tables Vol C Tables 4.2.6.8 and 6.1.1.4'
Ag Ag -0.8971 1.1015 'International Tables Vol C Tables 4.2.6.8 and 6.1.1.4'
Nb Nb -2.0727 0.6215 'International Tables Vol C Tables 4.2.6.8 and 6.1.1.4'
As As 0.0499 2.0058 'International Tables Vol C Tables 4.2.6.8 and 6.1.1.4'

loop_
_geom_angle_atom_site_label_1
_geom_angle_atom_site_label_2
_geom_angle_atom_site_label_3
_geom_angle_site_symmetry_1
_geom_angle_site_symmetry_3
_geom_angle
_geom_angle_publ_flag
O1 Nb1 O1 3 . 180.0(4) n
O1 Nb1 O2 3 3 88.6(2) n
O1 Nb1 O2 . 3 91.4(2) n
O1 Nb1 O2 3 . 91.4(2) n
O1 Nb1 O2 . . 88.6(2) n
O2 Nb1 O2 3 . 180.0(3) n
O1 Nb1 O6 3 4_565 89.8(2) n
O1 Nb1 O6 . 4_565 90.2(2) n
O2 Nb1 O6 3 4_565 91.44(19) n
O2 Nb1 O6 . 4_565 88.56(19) n
O1 Nb1 O6 3 2_545 90.2(2) n
O1 Nb1 O6 . 2_545 89.8(2) n
O2 Nb1 O6 3 2_545 88.56(19) n
O2 Nb1 O6 . 2_545 91.44(19) n
O6 Nb1 O6 4_565 2_545 180.0(3) n
O7 Nb2 O6 . . 101.6(2) n
O7 Nb2 O1 . 2_655 99.2(2) n
O6 Nb2 O1 . 2_655 92.8(2) n
O7 Nb2 O5 . 1_655 90.4(2) n
O6 Nb2 O5 . 1_655 166.4(2) n
O1 Nb2 O5 2_655 1_655 91.5(2) n
O7 Nb2 O3 . . 88.3(2) n
O6 Nb2 O3 . . 87.3(2) n
O1 Nb2 O3 2_655 . 172.3(2) n
O5 Nb2 O3 1_655 . 86.7(2) n
O7 Nb2 O4 . 2 165.0(2) n
O6 Nb2 O4 . 2 89.95(19) n
O1 Nb2 O4 2_655 2 89.7(2) n
O5 Nb2 O4 1_655 2 77.18(18) n
O3 Nb2 O4 . 2 82.66(19) n
O3 As1 O4 . . 106.7(2) n
O3 As1 O5 . . 112.8(2) n
O4 As1 O5 . . 111.6(2) n
O3 As1 O2 . . 112.4(2) n
O4 As1 O2 . . 111.5(2) n
O5 As1 O2 . . 101.9(2) n

loop_
_geom_bond_atom_site_label_1
_geom_bond_atom_site_label_2
_geom_bond_site_symmetry_2
_geom_bond_distance
_geom_bond_publ_flag
Nb1 O1 3 1.955(5) y
Nb1 O1 . 1.955(5) y
Nb1 O2 3 2.026(5) y
Nb1 O2 . 2.026(5) y
Nb1 O6 4_565 1.973(5) y
Nb1 O6 2_545 1.973(5) y
Nb2 O7 . 1.804(5) y
Nb2 O6 . 1.935(5) y
Nb2 O1 2_655 1.891(5) y
Nb2 O5 1_655 2.109(5) y
Nb2 O3 . 2.138(5) y
Nb2 O4 2 2.168(5) y
As1 O3 . 1.676(5) y
As1 O4 . 1.682(5) y
As1 O5 . 1.695(5) y
As1 O2 . 1.706(5) y
Ag1 O5 1_655 2.306(6) n
Ag1 O7 4_565 2.441(6) n
Ag1 O7 2_655 2.452(6) n
Ag2 O7 4_465 2.149(11) n
Ag2 O7 2_655 2.166(11) n
Ag3 O5 1_655 2.353(7) n
Ag3 O7 2_655 2.522(9) n
Ag3 O4 2 2.545(8) n
Ag3 O7 4_565 2.560(10) n
Ag4 O4 2 2.429(12) n
Ag4 O5 1_655 2.430(11) n
Ag4 O6 4_565 2.390(13) n
Ag5 O7 4_465 2.123(16) n
Ag5 O7 2_655 2.248(16) n
Ag6 O7 4_465 2.262(10) n
Ag6 O7 2_655 2.410(9) n
Ag7 O3 2_655 2.304(17) n
Ag7 O7 4_565 2.315(14) n
Ag7 O5 1_655 2.383(17) n
Ag7 O7 2_655 2.514(18) n
